data_4123127
loop_
_publ_author_name
'Potter, Bowman'
'Szymaniak, Adam A.'
'Edelstein, Emma K.'
'Morken, James P.'

_publ_section_title
;
 Nonracemic Allylic Boronates through Enantiotopic-Group-Selective
 Cross-Coupling of Geminal Bis(boronates) and Vinyl Halides.
;
_journal_name_full 'Journal of the American Chemical Society'
_journal_page_first 141215065957008
_journal_paper_doi 10.1021/ja510266x
_journal_year 2014
_chemical_formula_moiety 'C34 H38 Cl2 F6 Fe P2 Pd, C H2 Cl2'
_chemical_formula_sum 'C35 H40 Cl4 F6 Fe P2 Pd'
_chemical_formula_weight 940.66
_space_group_crystal_system monoclinic
_space_group_IT_number 14
_space_group_name_Hall '-P 2ybc'
_space_group_name_H-M_alt 'P 1 21/c 1'
_symmetry_space_group_name_Hall '-P 2ybc'
_symmetry_space_group_name_H-M 'P 1 21/c 1'
_atom_sites_solution_hydrogens geom
_atom_sites_solution_primary direct
_atom_sites_solution_secondary difmap
_audit_creation_method SHELXL-2014/6
_cell_angle_alpha 90
_cell_angle_beta 102.459(4)
_cell_angle_gamma 90
_cell_formula_units_Z 8
_cell_length_a 20.260(3)
_cell_length_b 13.910(2)
_cell_length_c 29.599(4)
_cell_measurement_reflns_used 9852
_cell_measurement_temperature 100(2)
_cell_measurement_theta_max 28.19
_cell_measurement_theta_min 2.41
_cell_volume 8145(2)
_computing_cell_refinement 'SAINT (Bruker, 2014)'
_computing_data_collection 'APEX2 (Bruker, 2014)'
_computing_data_reduction 'SAINT (Bruker, 2014)'
_computing_molecular_graphics 'Bruker SHELXTL'
_computing_publication_material 'Bruker SHELXTL'
_computing_structure_refinement 'SHELXL-2014 (Sheldrick, 2014)'
_computing_structure_solution 'SHELXL-2014 (Sheldrick, 2014)'
_diffrn_ambient_temperature 100(2)
_diffrn_measured_fraction_theta_full 1.000
_diffrn_measured_fraction_theta_max 0.991
_diffrn_measurement_device_type 'Bruker Kappa DUO CCD diffractometer'
_diffrn_measurement_method '\f and \w scans'
_diffrn_radiation_type MoK\a
_diffrn_radiation_wavelength 0.71073
_diffrn_reflns_av_R_equivalents 0.0659
_diffrn_reflns_av_unetI/netI 0.0592
_diffrn_reflns_Laue_measured_fraction_full 1.000
_diffrn_reflns_Laue_measured_fraction_max 0.991
_diffrn_reflns_limit_h_max 26
_diffrn_reflns_limit_h_min -26
_diffrn_reflns_limit_k_max 18
_diffrn_reflns_limit_k_min -18
_diffrn_reflns_limit_l_max 39
_diffrn_reflns_limit_l_min 0
_diffrn_reflns_number 39439
_diffrn_reflns_point_group_measured_fraction_full 1.000
_diffrn_reflns_point_group_measured_fraction_max 0.991
_diffrn_reflns_theta_full 25.242
_diffrn_reflns_theta_max 28.336
_diffrn_reflns_theta_min 1.555
_diffrn_source 'fine-focus sealed tube'
_exptl_absorpt_coefficient_mu 1.190
_exptl_absorpt_correction_T_max 0.7456
_exptl_absorpt_correction_T_min 0.4921
_exptl_absorpt_correction_type multi-scan
_exptl_absorpt_process_details
;
Sheldrick, G.M. (2013). TWINABS. Bruker AXS Inc. Madison, WI USA.
;
_exptl_crystal_colour red
_exptl_crystal_density_diffrn 1.534
_exptl_crystal_density_meas ?
_exptl_crystal_density_method none
_exptl_crystal_description plate
_exptl_crystal_F_000 3792
_exptl_crystal_size_max 0.600
_exptl_crystal_size_mid 0.340
_exptl_crystal_size_min 0.160
_platon_squeeze_details
;
 The solvent molecules that are severely disordered and can not be satisfactorily modeledand are likely diethyl ether.
;
_refine_diff_density_max 1.309
_refine_diff_density_min -1.052
_refine_diff_density_rms 0.107
_refine_ls_extinction_coef na
_refine_ls_extinction_method none
_refine_ls_goodness_of_fit_ref 1.027
_refine_ls_hydrogen_treatment constr
_refine_ls_matrix_type full
_refine_ls_number_parameters 918
_refine_ls_number_reflns 39439
_refine_ls_number_restraints 27
_refine_ls_restrained_S_all 1.027
_refine_ls_R_factor_all 0.0555
_refine_ls_R_factor_gt 0.0432
_refine_ls_shift/su_max 0.005
_refine_ls_shift/su_mean 0.000
_refine_ls_structure_factor_coef Fsqd
_refine_ls_weighting_details 'w=1/[\s^2^(Fo^2^)+(0.0443P)^2^+14.1345P] where P=(Fo^2^+2Fc^2^)/3'
_refine_ls_weighting_scheme calc
_refine_ls_wR_factor_gt 0.0993
_refine_ls_wR_factor_ref 0.1071
_reflns_Friedel_coverage 0.000
_reflns_number_gt 34267
_reflns_number_total 39439
_reflns_threshold_expression 'I > 2\s(I)'
_cod_data_source_file ja510266x_si_002.cif
_cod_data_source_block C34H38Cl2F6FeP2Pd(CH2Cl2)
_cod_depositor_comments
;
The following automatic conversions were performed:

'_exptl_crystal_density_meas' value 'not measured' was changed to '?'
- the value is perceived as not measured.

Automatic conversion script
Id: cif_fix_values 3008 2015-01-20 13:52:24Z robertas 
;
_cod_database_code 4123127
_shelx_space_group_comment
;
The symmetry employed for this shelxl refinement is uniquely defined
by the following loop, which should always be used as a source of
symmetry information in preference to the above space-group names.
They are only intended as comments.
;
_shelx_estimated_absorpt_t_min 0.535
_shelx_estimated_absorpt_t_max 0.832
_shelxl_version_number 2014/6
_platon_squeeze_void_probe_radius 1.20

loop_
_space_group_symop_operation_xyz
'x, y, z'
'-x, y+1/2, -z+1/2'
'-x, -y, -z'
'x, -y-1/2, z-1/2'

loop_
_atom_site_label
_atom_site_type_symbol
_atom_site_fract_x
_atom_site_fract_y
_atom_site_fract_z
_atom_site_U_iso_or_equiv
_atom_site_adp_type
_atom_site_occupancy
_atom_site_site_symmetry_order
_atom_site_calc_flag
_atom_site_refinement_flags_posn
_atom_site_refinement_flags_adp
_atom_site_refinement_flags_occupancy
_atom_site_disorder_assembly
_atom_site_disorder_group
Pd1 Pd 0.69600(2) 0.34740(2) 0.64384(2) 0.00979(6) Uani 1 1 d . . . . .
Fe1 Fe 0.45965(3) 0.19426(4) 0.57221(2) 0.01160(11) Uani 1 1 d . . . . .
Cl1 Cl 0.79670(5) 0.29682(8) 0.62287(4) 0.0208(2) Uani 1 1 d . . . . .
Cl2 Cl 0.76838(5) 0.41669(7) 0.70911(3) 0.01863(19) Uani 1 1 d . . . . .
P1 P 0.62751(5) 0.30794(7) 0.57224(3) 0.00974(18) Uani 1 1 d . . . . .
P2 P 0.61005(5) 0.38376(7) 0.67844(3) 0.00898(18) Uani 1 1 d . . . . .
F1 F 0.4653(5) 0.8160(6) 0.6138(3) 0.0117(18) Uiso 0.5 1 d D . P A 1
F2 F 0.5727(3) 0.8511(5) 0.6269(3) 0.0185(14) Uiso 0.5 1 d D . P A 1
F3 F 0.5194(5) 0.8493(6) 0.6845(3) 0.0201(17) Uiso 0.5 1 d D . P A 1
F1X F 0.4566(8) 0.8143(13) 0.6203(6) 0.024(5) Uiso 0.25 1 d D . P A 2
F2X F 0.5626(7) 0.8417(9) 0.6120(5) 0.027(4) Uiso 0.25 1 d D . P A 2
F3X F 0.5342(7) 0.8594(9) 0.6771(5) 0.022(3) Uiso 0.25 1 d D . P A 2
F1Y F 0.4789(7) 0.8150(11) 0.6050(5) 0.031(5) Uiso 0.25 1 d D . P A 3
F2Y F 0.5766(6) 0.8584(9) 0.6424(5) 0.025(3) Uiso 0.25 1 d D . P A 3
F3Y F 0.4993(8) 0.8414(11) 0.6807(5) 0.031(4) Uiso 0.25 1 d D . P A 3
F4 F 0.67360(15) 0.3840(2) 0.91356(9) 0.0285(6) Uani 1 1 d D . . . .
F5 F 0.76427(14) 0.3182(2) 0.90117(9) 0.0329(7) Uani 1 1 d D . . . .
F6 F 0.67614(16) 0.2310(2) 0.90045(9) 0.0322(7) Uani 1 1 d D . . . .
C1 C 0.4887(2) 0.0516(3) 0.57482(17) 0.0222(9) Uani 1 1 d . . . . .
H1 H 0.5330 0.0282 0.5754 0.027 Uiso 1 1 calc R U . . .
C2 C 0.4377(2) 0.0693(3) 0.53408(16) 0.0236(10) Uani 1 1 d . . . . .
H2 H 0.4419 0.0596 0.5030 0.028 Uiso 1 1 calc R U . . .
C3 C 0.3792(2) 0.1042(3) 0.54884(16) 0.0228(9) Uani 1 1 d . . . . .
H3 H 0.3374 0.1217 0.5291 0.027 Uiso 1 1 calc R U . . .
C4 C 0.3942(2) 0.1083(3) 0.59800(16) 0.0196(8) Uani 1 1 d . . . . .
H4 H 0.3644 0.1295 0.6168 0.024 Uiso 1 1 calc R U . . .
C5 C 0.4625(2) 0.0747(3) 0.61433(16) 0.0205(9) Uani 1 1 d . . . . .
H5 H 0.4857 0.0690 0.6457 0.025 Uiso 1 1 calc R U . . .
C6 C 0.53704(19) 0.2937(3) 0.57170(13) 0.0103(7) Uani 1 1 d . . . . .
C7 C 0.4830(2) 0.3009(3) 0.53065(14) 0.0135(8) Uani 1 1 d . . . . .
H7 H 0.4879 0.2927 0.4997 0.016 Uiso 1 1 calc R U . . .
C8 C 0.4211(2) 0.3223(3) 0.54452(14) 0.0134(7) Uani 1 1 d . . . . .
H8 H 0.3784 0.3322 0.5243 0.016 Uiso 1 1 calc R U . . .
C9 C 0.4346(2) 0.3262(3) 0.59409(14) 0.0134(8) Uani 1 1 d . . . . .
H9 H 0.4024 0.3392 0.6124 0.016 Uiso 1 1 calc R U . . .
C10 C 0.50571(18) 0.3069(3) 0.61133(13) 0.0104(7) Uani 1 1 d . . . . .
C11 C 0.6298(2) 0.4213(3) 0.53612(13) 0.0127(7) Uani 1 1 d . . . . .
C12 C 0.6039(2) 0.4083(3) 0.48336(13) 0.0159(8) Uani 1 1 d . . . . .
H12A H 0.5578 0.3824 0.4772 0.024 Uiso 1 1 calc R U . . .
H12B H 0.6336 0.3635 0.4716 0.024 Uiso 1 1 calc R U . . .
H12C H 0.6039 0.4706 0.4679 0.024 Uiso 1 1 calc R U . . .
C13 C 0.5859(2) 0.4973(3) 0.55340(14) 0.0143(8) Uani 1 1 d . . . . .
H13A H 0.5875 0.5576 0.5365 0.021 Uiso 1 1 calc R U . . .
H13B H 0.6031 0.5082 0.5866 0.021 Uiso 1 1 calc R U . . .
H13C H 0.5391 0.4745 0.5481 0.021 Uiso 1 1 calc R U . . .
C14 C 0.7033(2) 0.4597(3) 0.54526(15) 0.0185(8) Uani 1 1 d . . . . .
H14A H 0.7332 0.4096 0.5377 0.028 Uiso 1 1 calc R U . . .
H14B H 0.7179 0.4774 0.5779 0.028 Uiso 1 1 calc R U . . .
H14C H 0.7052 0.5163 0.5259 0.028 Uiso 1 1 calc R U . . .
C15 C 0.6541(2) 0.1986(3) 0.54154(13) 0.0134(7) Uani 1 1 d . . . . .
C16 C 0.5959(2) 0.1645(3) 0.50214(15) 0.0187(8) Uani 1 1 d . . . . .
H16A H 0.6112 0.1099 0.4861 0.028 Uiso 1 1 calc R U . . .
H16B H 0.5821 0.2172 0.4802 0.028 Uiso 1 1 calc R U . . .
H16C H 0.5574 0.1447 0.5151 0.028 Uiso 1 1 calc R U . . .
C17 C 0.6696(2) 0.1197(3) 0.57910(15) 0.0201(9) Uani 1 1 d . . . . .
H17A H 0.6762 0.0581 0.5647 0.030 Uiso 1 1 calc R U . . .
H17B H 0.6317 0.1143 0.5947 0.030 Uiso 1 1 calc R U . . .
H17C H 0.7108 0.1367 0.6018 0.030 Uiso 1 1 calc R U . . .
C18 C 0.7168(2) 0.2153(3) 0.52070(15) 0.0175(8) Uani 1 1 d . . . . .
H18A H 0.7536 0.2418 0.5445 0.026 Uiso 1 1 calc R U . . .
H18B H 0.7054 0.2607 0.4948 0.026 Uiso 1 1 calc R U . . .
H18C H 0.7312 0.1541 0.5095 0.026 Uiso 1 1 calc R U . . .
C19 C 0.53858(19) 0.2990(3) 0.66217(13) 0.0115(7) Uani 1 1 d . . . . .
H19 H 0.5592 0.2334 0.6661 0.014 Uiso 1 1 calc R U . . .
C20 C 0.4874(2) 0.3014(3) 0.69416(14) 0.0154(8) Uani 1 1 d . . . . .
H20A H 0.4677 0.3659 0.6936 0.023 Uiso 1 1 calc R U . . .
H20B H 0.5107 0.2856 0.7259 0.023 Uiso 1 1 calc R U . . .
H20C H 0.4515 0.2544 0.6833 0.023 Uiso 1 1 calc R U . . .
C21 C 0.5795(2) 0.5078(3) 0.67026(13) 0.0123(7) Uani 1 1 d . . . . .
C22 C 0.5123(2) 0.5312(3) 0.65037(14) 0.0139(7) Uani 1 1 d . . . . .
H22 H 0.4792 0.4820 0.6429 0.017 Uiso 1 1 calc R U . . .
C23 C 0.4942(2) 0.6278(3) 0.64153(14) 0.0155(8) Uani 1 1 d . . . . .
H23 H 0.4487 0.6442 0.6280 0.019 Uiso 1 1 calc R U . . .
C24 C 0.5428(2) 0.6991(3) 0.65254(15) 0.0161(8) Uani 1 1 d . . . . .
C25 C 0.6099(2) 0.6759(3) 0.67383(15) 0.0181(8) Uani 1 1 d . . . . .
H25 H 0.6425 0.7254 0.6825 0.022 Uiso 1 1 calc R U . . .
C26 C 0.6281(2) 0.5798(3) 0.68208(14) 0.0161(8) Uani 1 1 d . . . . .
H26 H 0.6735 0.5634 0.6957 0.019 Uiso 1 1 calc R U . . .
C27 C 0.5247(2) 0.8035(3) 0.64336(17) 0.0247(10) Uani 1 1 d . . . . .
C28 C 0.63494(19) 0.3675(3) 0.74120(13) 0.0113(7) Uani 1 1 d . . . . .
C29 C 0.6217(2) 0.4364(3) 0.77235(13) 0.0164(8) Uani 1 1 d . . . . .
H29 H 0.5994 0.4945 0.7612 0.020 Uiso 1 1 calc R U . . .
C30 C 0.6411(2) 0.4201(3) 0.82003(14) 0.0178(8) Uani 1 1 d . . . . .
H30 H 0.6328 0.4677 0.8411 0.021 Uiso 1 1 calc R U . . .
C31 C 0.6726(2) 0.3346(3) 0.83658(14) 0.0148(8) Uani 1 1 d . . . . .
C32 C 0.6850(2) 0.2645(3) 0.80539(14) 0.0174(8) Uani 1 1 d . . . . .
H32 H 0.7062 0.2057 0.8167 0.021 Uiso 1 1 calc R U . . .
C33 C 0.6665(2) 0.2808(3) 0.75830(14) 0.0157(8) Uani 1 1 d . . . . .
H33 H 0.6752 0.2332 0.7373 0.019 Uiso 1 1 calc R U . . .
C34 C 0.6960(2) 0.3176(3) 0.88760(14) 0.0194(8) Uani 1 1 d . . . . .
Pd2 Pd 0.76649(2) 0.84830(2) 0.83162(2) 0.01277(7) Uani 1 1 d . . . . .
Fe2 Fe 1.01933(3) 0.95821(4) 0.87137(2) 0.01733(12) Uani 1 1 d . . . . .
Cl3 Cl 0.68276(5) 0.94681(8) 0.85308(4) 0.0203(2) Uani 1 1 d . . . . .
Cl4 Cl 0.67798(5) 0.76627(8) 0.78141(4) 0.0226(2) Uani 1 1 d . . . . .
P3 P 0.85124(5) 0.89232(8) 0.89517(3) 0.0141(2) Uani 1 1 d . . . . .
P4 P 0.83630(5) 0.77479(7) 0.79229(4) 0.01288(19) Uani 1 1 d . . . . .
F7 F 0.9760(4) 0.3357(5) 0.8522(3) 0.0264(16) Uiso 0.4 1 d D . P B 1
F8 F 0.9098(4) 0.3090(5) 0.7841(3) 0.0211(17) Uiso 0.4 1 d D . P B 1
F9 F 0.8702(4) 0.2986(5) 0.8475(3) 0.0263(18) Uiso 0.4 1 d D . P B 1
F7X F 0.9558(7) 0.3367(9) 0.8672(5) 0.046(3) Uiso 0.3 1 d D . P B 2
F8X F 0.9281(6) 0.3111(7) 0.7977(4) 0.024(2) Uiso 0.3 1 d D . P B 2
F9X F 0.8482(6) 0.2986(8) 0.8348(5) 0.018(2) Uiso 0.3 1 d D . P B 2
F7Y F 0.9226(6) 0.3384(8) 0.8845(4) 0.041(3) Uiso 0.3 1 d D . P B 3
F8Y F 0.9571(8) 0.3256(10) 0.8231(6) 0.059(3) Uiso 0.3 1 d D . P B 3
F9Y F 0.8525(8) 0.2953(11) 0.8220(5) 0.048(5) Uiso 0.3 1 d D . P B 3
F10 F 0.7616(3) 0.7347(4) 0.55839(12) 0.0802(15) Uani 1 1 d . . . . .
F11 F 0.6650(2) 0.7216(3) 0.57200(13) 0.0705(13) Uani 1 1 d . . . . .
F12 F 0.7034(3) 0.8603(2) 0.56491(12) 0.0710(15) Uani 1 1 d . . . . .
C35 C 1.0029(3) 1.1019(3) 0.8537(2) 0.0397(14) Uani 1 1 d . . . . .
H35 H 0.9612 1.1351 0.8505 0.048 Uiso 1 1 calc R U . . .
C36 C 1.0520(4) 1.0934(5) 0.8942(2) 0.0537(19) Uani 1 1 d . . . . .
H36 H 1.0492 1.1205 0.9232 0.064 Uiso 1 1 calc R U . . .
C37 C 1.1053(3) 1.0399(5) 0.8860(3) 0.055(2) Uani 1 1 d . . . . .
H37 H 1.1452 1.0236 0.9081 0.066 Uiso 1 1 calc R U . . .
C38 C 1.0899(3) 1.0134(4) 0.8385(3) 0.0469(17) Uani 1 1 d . . . . .
H38 H 1.1175 0.9762 0.8229 0.056 Uiso 1 1 calc R U . . .
C39 C 1.0253(3) 1.0533(3) 0.81856(19) 0.0360(12) Uani 1 1 d . . . . .
H39 H 1.0018 1.0478 0.7872 0.043 Uiso 1 1 calc R U . . .
C40 C 0.9377(2) 0.8805(3) 0.88633(14) 0.0157(8) Uani 1 1 d . . . . .
C41 C 0.9976(2) 0.8718(3) 0.92305(16) 0.0218(9) Uani 1 1 d . . . . .
H41 H 1.0007 0.8905 0.9543 0.026 Uiso 1 1 calc R U . . .
C42 C 1.0508(2) 0.8311(3) 0.90508(17) 0.0230(9) Uani 1 1 d . . . . .
H42 H 1.0949 0.8164 0.9222 0.028 Uiso 1 1 calc R U . . .
C43 C 1.0260(2) 0.8158(3) 0.85627(16) 0.0201(9) Uani 1 1 d . . . . .
H43 H 1.0510 0.7895 0.8356 0.024 Uiso 1 1 calc R U . . .
C44 C 0.9565(2) 0.8474(3) 0.84417(15) 0.0152(8) Uani 1 1 d . . . . .
C45 C 0.8448(2) 0.7931(3) 0.93894(15) 0.0214(9) Uani 1 1 d . . . . .
C46 C 0.8729(3) 0.6991(3) 0.92240(17) 0.0284(10) Uani 1 1 d . . . . .
H46A H 0.8704 0.6474 0.9445 0.043 Uiso 1 1 calc R U . . .
H46B H 0.9201 0.7088 0.9204 0.043 Uiso 1 1 calc R U . . .
H46C H 0.8460 0.6815 0.8919 0.043 Uiso 1 1 calc R U . . .
C47 C 0.7688(2) 0.7778(4) 0.93933(17) 0.0298(11) Uani 1 1 d . . . . .
H47A H 0.7437 0.7629 0.9080 0.045 Uiso 1 1 calc R U . . .
H47B H 0.7505 0.8365 0.9502 0.045 Uiso 1 1 calc R U . . .
H47C H 0.7643 0.7244 0.9601 0.045 Uiso 1 1 calc R U . . .
C48 C 0.8840(2) 0.8134(4) 0.98889(15) 0.0271(10) Uani 1 1 d . . . . .
H48A H 0.8756 0.7614 1.0093 0.041 Uiso 1 1 calc R U . . .
H48B H 0.8686 0.8745 0.9995 0.041 Uiso 1 1 calc R U . . .
H48C H 0.9324 0.8172 0.9895 0.041 Uiso 1 1 calc R U . . .
C49 C 0.8459(2) 1.0151(3) 0.92198(15) 0.0206(9) Uani 1 1 d . . . . .
C50 C 0.7887(3) 1.0240(4) 0.94962(17) 0.0294(11) Uani 1 1 d . . . . .
H50A H 0.7855 1.0909 0.9594 0.044 Uiso 1 1 calc R U . . .
H50B H 0.7990 0.9824 0.9769 0.044 Uiso 1 1 calc R U . . .
H50C H 0.7455 1.0045 0.9299 0.044 Uiso 1 1 calc R U . . .
C51 C 0.9125(2) 1.0451(4) 0.95506(16) 0.0281(10) Uani 1 1 d . . . . .
H51A H 0.9495 1.0431 0.9385 0.042 Uiso 1 1 calc R U . . .
H51B H 0.9223 1.0007 0.9814 0.042 Uiso 1 1 calc R U . . .
H51C H 0.9079 1.1105 0.9663 0.042 Uiso 1 1 calc R U . . .
C52 C 0.8317(2) 1.0855(3) 0.88089(17) 0.0248(9) Uani 1 1 d . . . . .
H52A H 0.8339 1.1516 0.8925 0.037 Uiso 1 1 calc R U . . .
H52B H 0.7866 1.0730 0.8619 0.037 Uiso 1 1 calc R U . . .
H52C H 0.8656 1.0766 0.8621 0.037 Uiso 1 1 calc R U . . .
C53 C 0.9138(2) 0.8484(3) 0.79534(14) 0.0147(7) Uani 1 1 d . . . . .
H53 H 0.8973 0.9161 0.7901 0.018 Uiso 1 1 calc R U . . .
C54 C 0.9529(2) 0.8288(3) 0.75710(16) 0.0213(9) Uani 1 1 d . . . . .
H54A H 0.9923 0.8715 0.7613 0.032 Uiso 1 1 calc R U . . .
H54B H 0.9234 0.8408 0.7268 0.032 Uiso 1 1 calc R U . . .
H54C H 0.9681 0.7617 0.7589 0.032 Uiso 1 1 calc R U . . .
C55 C 0.8597(2) 0.6504(3) 0.80622(14) 0.0158(8) Uani 1 1 d . . . . .
C56 C 0.9270(2) 0.6183(3) 0.81486(18) 0.0251(10) Uani 1 1 d . . . . .
H56 H 0.9624 0.6628 0.8145 0.030 Uiso 1 1 calc R U . . .
C57 C 0.9421(3) 0.5215(3) 0.8240(2) 0.0321(11) Uani 1 1 d . . . . .
H57 H 0.9876 0.4999 0.8301 0.038 Uiso 1 1 calc R U . . .
C58 C 0.8896(3) 0.4565(3) 0.82401(18) 0.0279(10) Uani 1 1 d . . . . .
C59 C 0.8232(2) 0.4868(3) 0.81582(16) 0.0239(9) Uani 1 1 d . . . . .
H59 H 0.7881 0.4416 0.8161 0.029 Uiso 1 1 calc R U . . .
C60 C 0.8077(2) 0.5835(3) 0.80713(15) 0.0195(8) Uani 1 1 d . . . . .
H60 H 0.7620 0.6044 0.8018 0.023 Uiso 1 1 calc R U . . .
C61 C 0.9064(3) 0.3512(4) 0.8309(3) 0.0454(16) Uani 1 1 d . . . . .
C62 C 0.8008(2) 0.7724(3) 0.72971(14) 0.0155(8) Uani 1 1 d . . . . .
C63 C 0.8029(2) 0.6897(3) 0.70300(15) 0.0191(8) Uani 1 1 d . . . . .
H63 H 0.8211 0.6316 0.7175 0.023 Uiso 1 1 calc R U . . .
C64 C 0.7785(2) 0.6923(3) 0.65497(16) 0.0232(9) Uani 1 1 d . . . . .
H64 H 0.7804 0.6363 0.6370 0.028 Uiso 1 1 calc R U . . .
C65 C 0.7514(2) 0.7764(3) 0.63375(15) 0.0208(9) Uani 1 1 d . . . . .
C66 C 0.7487(2) 0.8600(3) 0.65982(15) 0.0208(9) Uani 1 1 d . . . . .
H66 H 0.7300 0.9176 0.6451 0.025 Uiso 1 1 calc R U . . .
C67 C 0.7734(2) 0.8576(3) 0.70696(15) 0.0209(9) Uani 1 1 d . . . . .
H67 H 0.7720 0.9144 0.7246 0.025 Uiso 1 1 calc R U . . .
C68 C 0.7224(3) 0.7757(3) 0.58226(17) 0.0336(12) Uani 1 1 d . . . . .
C1S C 0.8246(3) 0.1520(4) 0.71418(19) 0.0315(11) Uani 1 1 d . . . . .
H1S1 H 0.8332 0.2219 0.7184 0.038 Uiso 1 1 calc R U . . .
H1S2 H 0.7838 0.1432 0.6893 0.038 Uiso 1 1 calc R U . . .
C2S C 0.6248(3) 0.0118(3) 0.73981(16) 0.0261(10) Uani 1 1 d . . . . .
H2S1 H 0.6192 -0.0589 0.7389 0.031 Uiso 1 1 calc R U . . .
H2S2 H 0.6630 0.0278 0.7657 0.031 Uiso 1 1 calc R U . . .
Cl5S Cl 0.81046(6) 0.10198(8) 0.76630(4) 0.0289(2) Uani 1 1 d . . . . .
Cl6S Cl 0.89476(9) 0.09651(13) 0.69787(7) 0.0605(5) Uani 1 1 d . . . . .
Cl7S Cl 0.64354(6) 0.05210(8) 0.68678(4) 0.0224(2) Uani 1 1 d . . . . .
Cl8S Cl 0.54989(6) 0.06650(9) 0.74934(4) 0.0327(3) Uani 1 1 d . . . . .

loop_
_atom_site_aniso_label
_atom_site_aniso_U_11
_atom_site_aniso_U_22
_atom_site_aniso_U_33
_atom_site_aniso_U_23
_atom_site_aniso_U_13
_atom_site_aniso_U_12
Pd1 0.01071(12) 0.01054(13) 0.00837(13) -0.00003(10) 0.00262(11) 0.00045(10)
Fe1 0.0150(3) 0.0058(2) 0.0132(3) 0.0002(2) 0.0012(2) -0.0023(2)
Cl1 0.0137(4) 0.0321(6) 0.0175(5) -0.0029(4) 0.0054(4) 0.0035(4)
Cl2 0.0152(4) 0.0249(5) 0.0151(4) -0.0045(4) 0.0018(4) -0.0039(4)
P1 0.0137(4) 0.0080(4) 0.0080(4) 0.0007(3) 0.0033(4) 0.0006(3)
P2 0.0119(4) 0.0071(4) 0.0082(4) -0.0004(3) 0.0027(3) -0.0002(3)
F4 0.0410(16) 0.0337(15) 0.0114(12) -0.0032(11) 0.0067(11) 0.0116(12)
F5 0.0231(14) 0.0542(19) 0.0178(13) 0.0011(13) -0.0032(11) 0.0083(13)
F6 0.0553(19) 0.0243(15) 0.0166(13) 0.0080(11) 0.0070(12) -0.0005(13)
C1 0.027(2) 0.0039(17) 0.036(3) 0.0009(17) 0.0090(19) -0.0028(16)
C2 0.035(3) 0.0094(19) 0.026(2) -0.0074(17) 0.0057(19) -0.0071(17)
C3 0.022(2) 0.0132(19) 0.031(2) 0.0019(17) -0.0011(18) -0.0061(16)
C4 0.022(2) 0.0108(18) 0.028(2) 0.0074(17) 0.0090(18) -0.0039(15)
C5 0.024(2) 0.0087(18) 0.027(2) 0.0072(16) 0.0003(18) -0.0042(15)
C6 0.0142(17) 0.0070(16) 0.0090(17) 0.0015(13) 0.0011(14) -0.0003(13)
C7 0.0188(19) 0.0105(18) 0.0110(18) 0.0018(14) 0.0030(15) -0.0011(14)
C8 0.0152(18) 0.0080(17) 0.0148(19) 0.0021(14) -0.0013(15) -0.0015(13)
C9 0.0149(18) 0.0094(17) 0.016(2) -0.0005(14) 0.0038(15) 0.0001(14)
C10 0.0122(17) 0.0070(16) 0.0122(18) -0.0022(14) 0.0027(14) -0.0010(13)
C11 0.0195(19) 0.0088(17) 0.0106(18) 0.0009(14) 0.0048(15) -0.0018(14)
C12 0.023(2) 0.0143(19) 0.0106(18) 0.0044(15) 0.0039(15) 0.0026(15)
C13 0.022(2) 0.0060(16) 0.0157(19) 0.0033(14) 0.0050(16) 0.0007(14)
C14 0.020(2) 0.0158(19) 0.020(2) 0.0022(16) 0.0055(17) -0.0059(16)
C15 0.0198(19) 0.0128(18) 0.0104(18) -0.0020(14) 0.0095(15) 0.0000(15)
C16 0.026(2) 0.0134(19) 0.017(2) -0.0063(15) 0.0051(17) -0.0024(16)
C17 0.030(2) 0.0095(18) 0.021(2) 0.0009(16) 0.0045(18) 0.0047(16)
C18 0.021(2) 0.0166(19) 0.018(2) -0.0025(16) 0.0105(16) 0.0011(15)
C19 0.0147(18) 0.0074(17) 0.0128(18) 0.0009(13) 0.0040(15) -0.0016(13)
C20 0.0177(19) 0.018(2) 0.0130(19) 0.0004(15) 0.0079(15) -0.0023(15)
C21 0.0197(19) 0.0073(17) 0.0103(18) 0.0010(14) 0.0039(15) 0.0011(14)
C22 0.0163(18) 0.0090(17) 0.0165(19) -0.0024(14) 0.0037(15) 0.0013(14)
C23 0.0177(19) 0.0110(18) 0.017(2) -0.0003(15) 0.0017(16) 0.0011(14)
C24 0.022(2) 0.0064(17) 0.020(2) -0.0013(15) 0.0036(17) 0.0008(15)
C25 0.023(2) 0.0098(18) 0.019(2) -0.0031(15) 0.0000(17) -0.0006(15)
C26 0.0171(19) 0.0114(18) 0.018(2) -0.0008(15) -0.0006(16) 0.0011(15)
C27 0.028(2) 0.013(2) 0.031(3) -0.0009(18) 0.0013(19) 0.0013(17)
C28 0.0143(18) 0.0114(18) 0.0082(17) -0.0012(13) 0.0025(14) -0.0025(14)
C29 0.022(2) 0.0148(19) 0.0114(18) 0.0006(15) 0.0023(16) 0.0100(15)
C30 0.026(2) 0.0142(19) 0.0129(19) -0.0012(15) 0.0040(16) 0.0065(16)
C31 0.0162(18) 0.019(2) 0.0101(18) -0.0005(15) 0.0040(15) 0.0020(15)
C32 0.024(2) 0.0117(18) 0.0166(19) 0.0012(15) 0.0048(16) 0.0044(16)
C33 0.026(2) 0.0099(17) 0.0123(19) -0.0032(14) 0.0061(16) 0.0043(15)
C34 0.025(2) 0.021(2) 0.0123(19) 0.0017(15) 0.0047(17) 0.0053(17)
Pd2 0.01044(13) 0.01691(14) 0.01117(14) -0.00063(11) 0.00280(11) -0.00042(11)
Fe2 0.0137(3) 0.0150(3) 0.0227(3) -0.0005(2) 0.0025(2) -0.0022(2)
Cl3 0.0148(4) 0.0286(5) 0.0185(5) -0.0003(4) 0.0055(4) 0.0038(4)
Cl4 0.0138(4) 0.0307(6) 0.0226(5) -0.0066(4) 0.0022(4) -0.0048(4)
P3 0.0128(5) 0.0186(5) 0.0108(5) -0.0004(4) 0.0025(4) -0.0001(4)
P4 0.0135(4) 0.0114(4) 0.0139(5) -0.0021(4) 0.0034(4) -0.0019(4)
F10 0.105(3) 0.119(4) 0.0172(17) -0.007(2) 0.015(2) 0.052(3)
F11 0.095(3) 0.074(3) 0.030(2) -0.0044(18) -0.014(2) -0.032(2)
F12 0.143(4) 0.0289(18) 0.0240(18) 0.0016(14) -0.019(2) 0.016(2)
C35 0.030(3) 0.012(2) 0.081(5) 0.000(2) 0.020(3) -0.0034(19)
C36 0.082(5) 0.039(3) 0.041(3) -0.016(3) 0.014(3) -0.044(4)
C37 0.024(3) 0.052(4) 0.079(5) 0.034(4) -0.013(3) -0.022(3)
C38 0.048(3) 0.016(2) 0.094(5) 0.006(3) 0.053(4) 0.000(2)
C39 0.057(3) 0.022(2) 0.028(3) 0.001(2) 0.007(3) -0.018(2)
C40 0.0148(18) 0.0164(19) 0.016(2) -0.0002(15) 0.0038(15) 0.0011(15)
C41 0.020(2) 0.024(2) 0.021(2) 0.0006(17) 0.0039(17) -0.0015(17)
C42 0.0145(19) 0.022(2) 0.032(3) 0.0065(18) 0.0024(18) 0.0020(16)
C43 0.017(2) 0.0146(19) 0.030(2) 0.0004(17) 0.0074(17) 0.0002(16)
C44 0.0154(18) 0.0104(18) 0.020(2) -0.0024(15) 0.0056(16) -0.0042(14)
C45 0.023(2) 0.027(2) 0.014(2) 0.0034(17) 0.0038(17) -0.0016(17)
C46 0.037(3) 0.027(2) 0.021(2) 0.0076(19) 0.006(2) -0.002(2)
C47 0.025(2) 0.042(3) 0.024(2) 0.011(2) 0.009(2) -0.005(2)
C48 0.028(2) 0.038(3) 0.014(2) 0.0048(19) 0.0014(18) 0.002(2)
C49 0.020(2) 0.022(2) 0.019(2) -0.0067(17) 0.0032(17) -0.0003(17)
C50 0.031(2) 0.037(3) 0.022(2) -0.007(2) 0.009(2) 0.008(2)
C51 0.030(2) 0.030(3) 0.022(2) -0.0106(19) 0.0005(19) -0.004(2)
C52 0.028(2) 0.020(2) 0.027(2) 0.0011(18) 0.0066(19) 0.0061(18)
C53 0.0166(18) 0.0114(17) 0.0173(19) -0.0020(15) 0.0061(16) -0.0022(14)
C54 0.020(2) 0.023(2) 0.024(2) -0.0045(17) 0.0121(18) -0.0043(17)
C55 0.022(2) 0.0087(17) 0.0165(19) -0.0004(15) 0.0031(16) -0.0025(15)
C56 0.022(2) 0.0123(19) 0.041(3) 0.0026(19) 0.007(2) -0.0010(16)
C57 0.028(2) 0.016(2) 0.052(3) 0.008(2) 0.008(2) 0.0022(18)
C58 0.035(3) 0.015(2) 0.034(3) 0.0028(19) 0.007(2) -0.0015(18)
C59 0.029(2) 0.017(2) 0.025(2) -0.0002(17) 0.0031(19) -0.0093(17)
C60 0.021(2) 0.016(2) 0.020(2) 0.0015(16) 0.0023(17) -0.0061(16)
C61 0.041(3) 0.017(2) 0.076(5) 0.010(3) 0.010(3) -0.003(2)
C62 0.0162(19) 0.0114(18) 0.020(2) -0.0017(15) 0.0069(16) -0.0011(14)
C63 0.025(2) 0.0123(19) 0.021(2) -0.0024(16) 0.0064(17) 0.0006(16)
C64 0.034(2) 0.0146(19) 0.020(2) -0.0074(17) 0.0029(19) 0.0012(17)
C65 0.031(2) 0.018(2) 0.0136(19) -0.0059(16) 0.0042(17) 0.0004(17)
C66 0.034(2) 0.0123(19) 0.016(2) -0.0009(15) 0.0062(18) 0.0059(17)
C67 0.030(2) 0.0139(19) 0.020(2) -0.0014(16) 0.0095(19) -0.0022(17)
C68 0.060(4) 0.019(2) 0.019(2) -0.0011(18) 0.003(2) 0.006(2)
C1S 0.034(3) 0.031(3) 0.032(3) 0.009(2) 0.014(2) 0.007(2)
C2S 0.033(2) 0.025(2) 0.021(2) 0.0060(18) 0.0067(19) -0.0007(19)
Cl5S 0.0383(6) 0.0234(6) 0.0242(6) -0.0006(4) 0.0050(5) 0.0032(5)
Cl6S 0.0581(10) 0.0521(10) 0.0866(13) 0.0265(9) 0.0492(10) 0.0229(8)
Cl7S 0.0277(5) 0.0206(5) 0.0200(5) 0.0009(4) 0.0076(4) 0.0026(4)
Cl8S 0.0333(6) 0.0384(7) 0.0305(6) 0.0033(5) 0.0161(5) -0.0018(5)

loop_
_atom_type_symbol
_atom_type_description
_atom_type_scat_dispersion_real
_atom_type_scat_dispersion_imag
_atom_type_scat_source
C C 0.0033 0.0016 'International Tables Vol C Tables 4.2.6.8 and 6.1.1.4'
H H 0.0000 0.0000 'International Tables Vol C Tables 4.2.6.8 and 6.1.1.4'
F F 0.0171 0.0103 'International Tables Vol C Tables 4.2.6.8 and 6.1.1.4'
P P 0.1023 0.0942 'International Tables Vol C Tables 4.2.6.8 and 6.1.1.4'
Cl Cl 0.1484 0.1585 'International Tables Vol C Tables 4.2.6.8 and 6.1.1.4'
Fe Fe 0.3463 0.8444 'International Tables Vol C Tables 4.2.6.8 and 6.1.1.4'
Pd Pd -0.9988 1.0072 'International Tables Vol C Tables 4.2.6.8 and 6.1.1.4'

loop_
_geom_angle_atom_site_label_1
_geom_angle_atom_site_label_2
_geom_angle_atom_site_label_3
_geom_angle
P2 Pd1 P1 95.68(4)
P2 Pd1 Cl2 86.63(4)
P1 Pd1 Cl2 168.57(4)
P2 Pd1 Cl1 168.14(4)
P1 Pd1 Cl1 93.96(4)
Cl2 Pd1 Cl1 85.28(4)
C8 Fe1 C7 40.99(16)
C8 Fe1 C9 41.06(16)
C7 Fe1 C9 69.23(16)
C8 Fe1 C10 69.42(15)
C7 Fe1 C10 69.48(15)
C9 Fe1 C10 41.34(15)
C8 Fe1 C4 115.79(17)
C7 Fe1 C4 153.87(17)
C9 Fe1 C4 100.40(17)
C10 Fe1 C4 119.18(17)
C8 Fe1 C3 100.91(16)
C7 Fe1 C3 120.60(17)
C9 Fe1 C3 114.86(17)
C10 Fe1 C3 152.62(17)
C4 Fe1 C3 40.53(18)
C8 Fe1 C1 158.88(18)
C7 Fe1 C1 128.14(17)
C9 Fe1 C1 159.64(18)
C10 Fe1 C1 128.44(17)
C4 Fe1 C1 68.18(17)
C3 Fe1 C1 68.05(18)
C8 Fe1 C2 119.68(17)
C7 Fe1 C2 109.37(18)
C9 Fe1 C2 152.62(18)
C10 Fe1 C2 165.69(17)
C4 Fe1 C2 68.47(18)
C3 Fe1 C2 40.74(18)
C1 Fe1 C2 40.45(18)
C8 Fe1 C5 154.06(18)
C7 Fe1 C5 164.49(17)
C9 Fe1 C5 120.40(18)
C10 Fe1 C5 108.89(16)
C4 Fe1 C5 40.92(16)
C3 Fe1 C5 68.28(17)
C1 Fe1 C5 40.19(18)
C2 Fe1 C5 68.17(18)
C8 Fe1 C6 69.12(15)
C7 Fe1 C6 41.09(15)
C9 Fe1 C6 69.33(15)
C10 Fe1 C6 41.28(14)
C4 Fe1 C6 158.94(17)
C3 Fe1 C6 160.37(17)
C1 Fe1 C6 115.27(16)
C2 Fe1 C6 128.65(17)
C5 Fe1 C6 127.68(16)
C6 P1 C15 107.02(17)
C6 P1 C11 103.18(17)
C15 P1 C11 110.39(17)
C6 P1 Pd1 115.40(12)
C15 P1 Pd1 116.51(13)
C11 P1 Pd1 103.45(12)
C28 P2 C21 105.16(17)
C28 P2 C19 102.39(17)
C21 P2 C19 110.07(18)
C28 P2 Pd1 111.21(13)
C21 P2 Pd1 114.99(13)
C19 P2 Pd1 112.08(13)
C5 C1 C2 108.9(4)
C5 C1 Fe1 70.1(2)
C2 C1 Fe1 69.8(2)
C5 C1 H1 125.5
C2 C1 H1 125.5
Fe1 C1 H1 126.1
C1 C2 C3 107.2(4)
C1 C2 Fe1 69.7(2)
C3 C2 Fe1 69.1(2)
C1 C2 H2 126.4
C3 C2 H2 126.4
Fe1 C2 H2 126.3
C4 C3 C2 108.5(4)
C4 C3 Fe1 69.6(2)
C2 C3 Fe1 70.2(2)
C4 C3 H3 125.8
C2 C3 H3 125.8
Fe1 C3 H3 126.0
C3 C4 C5 107.9(4)
C3 C4 Fe1 69.8(2)
C5 C4 Fe1 70.3(2)
C3 C4 H4 126.0
C5 C4 H4 126.0
Fe1 C4 H4 125.4
C1 C5 C4 107.4(4)
C1 C5 Fe1 69.7(2)
C4 C5 Fe1 68.8(2)
C1 C5 H5 126.3
C4 C5 H5 126.3
Fe1 C5 H5 126.8
C7 C6 C10 106.4(3)
C7 C6 P1 124.7(3)
C10 C6 P1 125.7(3)
C7 C6 Fe1 67.7(2)
C10 C6 Fe1 67.8(2)
P1 C6 Fe1 144.8(2)
C8 C7 C6 108.9(3)
C8 C7 Fe1 69.4(2)
C6 C7 Fe1 71.2(2)
C8 C7 H7 125.6
C6 C7 H7 125.6
Fe1 C7 H7 125.4
C7 C8 C9 108.4(3)
C7 C8 Fe1 69.6(2)
C9 C8 Fe1 69.6(2)
C7 C8 H8 125.8
C9 C8 H8 125.8
Fe1 C8 H8 126.6
C8 C9 C10 108.0(3)
C8 C9 Fe1 69.4(2)
C10 C9 Fe1 69.5(2)
C8 C9 H9 126.0
C10 C9 H9 126.0
Fe1 C9 H9 126.7
C9 C10 C6 108.2(3)
C9 C10 C19 123.8(3)
C6 C10 C19 128.0(3)
C9 C10 Fe1 69.2(2)
C6 C10 Fe1 71.0(2)
C19 C10 Fe1 123.7(3)
C13 C11 C12 108.8(3)
C13 C11 C14 107.9(3)
C12 C11 C14 108.7(3)
C13 C11 P1 107.2(3)
C12 C11 P1 115.1(3)
C14 C11 P1 108.9(3)
C11 C12 H12A 109.5
C11 C12 H12B 109.5
H12A C12 H12B 109.5
C11 C12 H12C 109.5
H12A C12 H12C 109.5
H12B C12 H12C 109.5
C11 C13 H13A 109.5
C11 C13 H13B 109.5
H13A C13 H13B 109.5
C11 C13 H13C 109.5
H13A C13 H13C 109.5
H13B C13 H13C 109.5
C11 C14 H14A 109.5
C11 C14 H14B 109.5
H14A C14 H14B 109.5
C11 C14 H14C 109.5
H14A C14 H14C 109.5
H14B C14 H14C 109.5
C16 C15 C18 107.7(3)
C16 C15 C17 109.2(3)
C18 C15 C17 109.7(3)
C16 C15 P1 110.9(3)
C18 C15 P1 114.2(3)
C17 C15 P1 105.0(3)
C15 C16 H16A 109.5
C15 C16 H16B 109.5
H16A C16 H16B 109.5
C15 C16 H16C 109.5
H16A C16 H16C 109.5
H16B C16 H16C 109.5
C15 C17 H17A 109.5
C15 C17 H17B 109.5
H17A C17 H17B 109.5
C15 C17 H17C 109.5
H17A C17 H17C 109.5
H17B C17 H17C 109.5
C15 C18 H18A 109.5
C15 C18 H18B 109.5
H18A C18 H18B 109.5
C15 C18 H18C 109.5
H18A C18 H18C 109.5
H18B C18 H18C 109.5
C10 C19 C20 113.4(3)
C10 C19 P2 111.4(3)
C20 C19 P2 114.6(3)
C10 C19 H19 105.5
C20 C19 H19 105.5
P2 C19 H19 105.5
C19 C20 H20A 109.5
C19 C20 H20B 109.5
H20A C20 H20B 109.5
C19 C20 H20C 109.5
H20A C20 H20C 109.5
H20B C20 H20C 109.5
C26 C21 C22 120.6(3)
C26 C21 P2 116.3(3)
C22 C21 P2 123.0(3)
C21 C22 C23 119.5(4)
C21 C22 H22 120.2
C23 C22 H22 120.2
C24 C23 C22 119.8(4)
C24 C23 H23 120.1
C22 C23 H23 120.1
C23 C24 C25 120.6(4)
C23 C24 C27 121.0(4)
C25 C24 C27 118.4(4)
C26 C25 C24 119.4(4)
C26 C25 H25 120.3
C24 C25 H25 120.3
C25 C26 C21 119.9(4)
C25 C26 H26 120.0
C21 C26 H26 120.0
F1 C27 F2 108.5(7)
F1 C27 F3 106.5(7)
F2 C27 F3 106.7(6)
F1 C27 C24 113.1(5)
F2 C27 C24 111.7(5)
F3 C27 C24 110.0(5)
C29 C28 C33 119.2(3)
C29 C28 P2 122.4(3)
C33 C28 P2 118.3(3)
C28 C29 C30 120.2(4)
C28 C29 H29 119.9
C30 C29 H29 119.9
C31 C30 C29 120.2(4)
C31 C30 H30 119.9
C29 C30 H30 119.9
C30 C31 C32 119.8(4)
C30 C31 C34 120.8(4)
C32 C31 C34 119.3(4)
C33 C32 C31 120.1(4)
C33 C32 H32 120.0
C31 C32 H32 120.0
C32 C33 C28 120.5(4)
C32 C33 H33 119.8
C28 C33 H33 119.8
F4 C34 F6 107.1(3)
F4 C34 F5 106.0(3)
F6 C34 F5 105.7(3)
F4 C34 C31 113.2(3)
F6 C34 C31 112.0(4)
F5 C34 C31 112.3(4)
P4 Pd2 P3 95.76(4)
P4 Pd2 Cl4 86.09(4)
P3 Pd2 Cl4 163.52(4)
P4 Pd2 Cl3 164.23(4)
P3 Pd2 Cl3 94.40(4)
Cl4 Pd2 Cl3 87.58(4)
C43 Fe2 C38 100.0(2)
C43 Fe2 C37 119.5(3)
C38 Fe2 C37 40.7(3)
C43 Fe2 C44 41.35(16)
C38 Fe2 C44 122.3(2)
C37 Fe2 C44 158.3(3)
C43 Fe2 C36 157.9(3)
C38 Fe2 C36 66.7(3)
C37 Fe2 C36 39.1(3)
C44 Fe2 C36 160.8(3)
C43 Fe2 C42 41.05(19)
C38 Fe2 C42 112.2(2)
C37 Fe2 C42 102.3(2)
C44 Fe2 C42 69.29(18)
C36 Fe2 C42 125.5(3)
C43 Fe2 C41 68.44(18)
C38 Fe2 C41 148.6(2)
C37 Fe2 C41 118.3(2)
C44 Fe2 C41 68.89(17)
C36 Fe2 C41 113.1(2)
C42 Fe2 C41 40.21(18)
C43 Fe2 C39 115.9(2)
C38 Fe2 C39 40.6(2)
C37 Fe2 C39 67.6(2)
C44 Fe2 C39 108.44(19)
C36 Fe2 C39 66.3(2)
C42 Fe2 C39 148.3(2)
C41 Fe2 C39 170.6(2)
C43 Fe2 C35 153.4(2)
C38 Fe2 C35 67.0(2)
C37 Fe2 C35 66.5(2)
C44 Fe2 C35 125.0(2)
C36 Fe2 C35 39.2(3)
C42 Fe2 C35 164.6(2)
C41 Fe2 C35 134.3(2)
C39 Fe2 C35 39.3(2)
C43 Fe2 C40 68.86(17)
C38 Fe2 C40 163.0(2)
C37 Fe2 C40 156.0(3)
C44 Fe2 C40 41.04(16)
C36 Fe2 C40 127.8(2)
C42 Fe2 C40 68.43(17)
C41 Fe2 C40 40.67(16)
C39 Fe2 C40 131.6(2)
C35 Fe2 C40 117.26(18)
C40 P3 C49 106.4(2)
C40 P3 C45 103.80(19)
C49 P3 C45 110.3(2)
C40 P3 Pd2 114.84(14)
C49 P3 Pd2 118.32(14)
C45 P3 Pd2 102.12(14)
C55 P4 C62 103.74(19)
C55 P4 C53 109.70(19)
C62 P4 C53 101.66(19)
C55 P4 Pd2 118.36(14)
C62 P4 Pd2 112.02(13)
C53 P4 Pd2 109.95(13)
C36 C35 C39 108.4(5)
C36 C35 Fe2 69.8(3)
C39 C35 Fe2 70.2(3)
C36 C35 H35 125.8
C39 C35 H35 125.8
Fe2 C35 H35 125.8
C37 C36 C35 109.7(6)
C37 C36 Fe2 69.9(4)
C35 C36 Fe2 71.0(3)
C37 C36 H36 125.2
C35 C36 H36 125.2
Fe2 C36 H36 125.5
C36 C37 C38 107.6(5)
C36 C37 Fe2 70.9(3)
C38 C37 Fe2 69.6(3)
C36 C37 H37 126.2
C38 C37 H37 126.2
Fe2 C37 H37 124.8
C37 C38 C39 107.0(5)
C37 C38 Fe2 69.7(3)
C39 C38 Fe2 70.7(3)
C37 C38 H38 126.5
C39 C38 H38 126.5
Fe2 C38 H38 124.8
C35 C39 C38 107.3(5)
C35 C39 Fe2 70.5(3)
C38 C39 Fe2 68.8(3)
C35 C39 H39 126.4
C38 C39 H39 126.4
Fe2 C39 H39 126.0
C41 C40 C44 106.6(3)
C41 C40 P3 124.9(3)
C44 C40 P3 125.8(3)
C41 C40 Fe2 68.4(2)
C44 C40 Fe2 67.6(2)
P3 C40 Fe2 143.5(2)
C42 C41 C40 109.5(4)
C42 C41 Fe2 69.8(3)
C40 C41 Fe2 71.0(2)
C42 C41 H41 125.3
C40 C41 H41 125.3
Fe2 C41 H41 125.6
C41 C42 C43 107.8(4)
C41 C42 Fe2 70.0(3)
C43 C42 Fe2 68.7(2)
C41 C42 H42 126.1
C43 C42 H42 126.1
Fe2 C42 H42 126.8
C42 C43 C44 108.3(4)
C42 C43 Fe2 70.3(3)
C44 C43 Fe2 69.6(2)
C42 C43 H43 125.8
C44 C43 H43 125.8
Fe2 C43 H43 125.8
C43 C44 C40 107.8(4)
C43 C44 C53 124.3(4)
C40 C44 C53 127.9(4)
C43 C44 Fe2 69.0(2)
C40 C44 Fe2 71.4(2)
C53 C44 Fe2 123.1(3)
C48 C45 C46 108.0(4)
C48 C45 C47 108.8(4)
C46 C45 C47 108.6(4)
C48 C45 P3 114.8(3)
C46 C45 P3 108.2(3)
C47 C45 P3 108.4(3)
C45 C46 H46A 109.5
C45 C46 H46B 109.5
H46A C46 H46B 109.5
C45 C46 H46C 109.5
H46A C46 H46C 109.5
H46B C46 H46C 109.5
C45 C47 H47A 109.5
C45 C47 H47B 109.5
H47A C47 H47B 109.5
C45 C47 H47C 109.5
H47A C47 H47C 109.5
H47B C47 H47C 109.5
C45 C48 H48A 109.5
C45 C48 H48B 109.5
H48A C48 H48B 109.5
C45 C48 H48C 109.5
H48A C48 H48C 109.5
H48B C48 H48C 109.5
C52 C49 C51 108.5(4)
C52 C49 C50 109.2(4)
C51 C49 C50 107.0(4)
C52 C49 P3 105.1(3)
C51 C49 P3 112.9(3)
C50 C49 P3 114.0(3)
C49 C50 H50A 109.5
C49 C50 H50B 109.5
H50A C50 H50B 109.5
C49 C50 H50C 109.5
H50A C50 H50C 109.5
H50B C50 H50C 109.5
C49 C51 H51A 109.5
C49 C51 H51B 109.5
H51A C51 H51B 109.5
C49 C51 H51C 109.5
H51A C51 H51C 109.5
H51B C51 H51C 109.5
C49 C52 H52A 109.5
C49 C52 H52B 109.5
H52A C52 H52B 109.5
C49 C52 H52C 109.5
H52A C52 H52C 109.5
H52B C52 H52C 109.5
C44 C53 C54 114.9(3)
C44 C53 P4 110.1(3)
C54 C53 P4 115.4(3)
C44 C53 H53 105.1
C54 C53 H53 105.1
P4 C53 H53 105.1
C53 C54 H54A 109.5
C53 C54 H54B 109.5
H54A C54 H54B 109.5
C53 C54 H54C 109.5
H54A C54 H54C 109.5
H54B C54 H54C 109.5
C56 C55 C60 119.1(4)
C56 C55 P4 122.6(3)
C60 C55 P4 118.3(3)
C57 C56 C55 120.4(4)
C57 C56 H56 119.8
C55 C56 H56 119.8
C58 C57 C56 119.4(5)
C58 C57 H57 120.3
C56 C57 H57 120.3
C59 C58 C57 121.1(4)
C59 C58 C61 120.1(4)
C57 C58 C61 118.7(5)
C58 C59 C60 119.9(4)
C58 C59 H59 120.0
C60 C59 H59 120.0
C59 C60 C55 120.1(4)
C59 C60 H60 119.9
C55 C60 H60 119.9
F9 C61 F7 110.8(7)
F9 C61 C58 120.3(6)
F7 C61 C58 112.2(5)
F9 C61 F8 106.6(6)
F7 C61 F8 96.3(6)
C58 C61 F8 107.8(5)
C63 C62 C67 118.4(4)
C63 C62 P4 122.0(3)
C67 C62 P4 119.5(3)
C64 C63 C62 120.2(4)
C64 C63 H63 119.9
C62 C63 H63 119.9
C65 C64 C63 120.1(4)
C65 C64 H64 120.0
C63 C64 H64 120.0
C64 C65 C66 120.6(4)
C64 C65 C68 118.8(4)
C66 C65 C68 120.5(4)
C67 C66 C65 119.3(4)
C67 C66 H66 120.4
C65 C66 H66 120.4
C66 C67 C62 121.4(4)
C66 C67 H67 119.3
C62 C67 H67 119.3
F10 C68 F12 110.1(5)
F10 C68 F11 103.2(5)
F12 C68 F11 104.2(5)
F10 C68 C65 113.6(5)
F12 C68 C65 114.0(4)
F11 C68 C65 110.8(4)
Cl5S C1S Cl6S 110.8(3)
Cl5S C1S H1S1 109.5
Cl6S C1S H1S1 109.5
Cl5S C1S H1S2 109.5
Cl6S C1S H1S2 109.5
H1S1 C1S H1S2 108.1
Cl8S C2S Cl7S 110.9(3)
Cl8S C2S H2S1 109.5
Cl7S C2S H2S1 109.5
Cl8S C2S H2S2 109.5
Cl7S C2S H2S2 109.5
H2S1 C2S H2S2 108.0

loop_
_geom_bond_atom_site_label_1
_geom_bond_atom_site_label_2
_geom_bond_distance
Pd1 P2 2.2597(10)
Pd1 P1 2.3344(10)
Pd1 Cl2 2.3641(10)
Pd1 Cl1 2.3642(11)
Fe1 C8 2.043(4)
Fe1 C7 2.046(4)
Fe1 C9 2.046(4)
Fe1 C10 2.050(4)
Fe1 C4 2.052(4)
Fe1 C3 2.054(4)
Fe1 C1 2.067(4)
Fe1 C2 2.068(4)
Fe1 C5 2.072(4)
Fe1 C6 2.093(4)
P1 C6 1.840(4)
P1 C15 1.908(4)
P1 C11 1.911(4)
P2 C28 1.831(4)
P2 C21 1.832(4)
P2 C19 1.849(4)
F1 C27 1.337(9)
F2 C27 1.351(8)
F3 C27 1.399(9)
F4 C34 1.343(5)
F5 C34 1.354(5)
F6 C34 1.351(5)
C1 C5 1.422(7)
C1 C2 1.430(7)
C1 H1 0.9500
C2 C3 1.435(7)
C2 H2 0.9500
C3 C4 1.422(7)
C3 H3 0.9500
C4 C5 1.442(6)
C4 H4 0.9500
C5 H5 0.9500
C6 C7 1.453(5)
C6 C10 1.461(5)
C7 C8 1.432(6)
C7 H7 0.9500
C8 C9 1.434(6)
C8 H8 0.9500
C9 C10 1.446(5)
C9 H9 0.9500
C10 C19 1.512(5)
C11 C13 1.538(5)
C11 C12 1.547(5)
C11 C14 1.550(5)
C12 H12A 0.9800
C12 H12B 0.9800
C12 H12C 0.9800
C13 H13A 0.9800
C13 H13B 0.9800
C13 H13C 0.9800
C14 H14A 0.9800
C14 H14B 0.9800
C14 H14C 0.9800
C15 C16 1.543(6)
C15 C18 1.545(5)
C15 C17 1.545(6)
C16 H16A 0.9800
C16 H16B 0.9800
C16 H16C 0.9800
C17 H17A 0.9800
C17 H17B 0.9800
C17 H17C 0.9800
C18 H18A 0.9800
C18 H18B 0.9800
C18 H18C 0.9800
C19 C20 1.548(5)
C19 H19 1.0000
C20 H20A 0.9800
C20 H20B 0.9800
C20 H20C 0.9800
C21 C26 1.395(5)
C21 C22 1.400(5)
C22 C23 1.402(5)
C22 H22 0.9500
C23 C24 1.387(6)
C23 H23 0.9500
C24 C25 1.407(6)
C24 C27 1.508(6)
C25 C26 1.394(5)
C25 H25 0.9500
C26 H26 0.9500
C28 C29 1.395(5)
C28 C33 1.408(5)
C29 C30 1.399(5)
C29 H29 0.9500
C30 C31 1.388(6)
C30 H30 0.9500
C31 C32 1.403(6)
C31 C34 1.501(6)
C32 C33 1.382(6)
C32 H32 0.9500
C33 H33 0.9500
Pd2 P4 2.2609(11)
Pd2 P3 2.3383(11)
Pd2 Cl4 2.3615(11)
Pd2 Cl3 2.3715(11)
Fe2 C43 2.041(4)
Fe2 C38 2.046(5)
Fe2 C37 2.047(5)
Fe2 C44 2.049(4)
Fe2 C36 2.059(5)
Fe2 C42 2.063(4)
Fe2 C41 2.066(5)
Fe2 C39 2.071(5)
Fe2 C35 2.074(5)
Fe2 C40 2.101(4)
P3 C40 1.833(4)
P3 C49 1.895(4)
P3 C45 1.916(4)
P4 C55 1.817(4)
P4 C62 1.837(4)
P4 C53 1.861(4)
F7 C61 1.431(10)
F8 C61 1.520(11)
F9 C61 1.211(10)
F10 C68 1.304(7)
F11 C68 1.363(7)
F12 C68 1.308(6)
C35 C36 1.388(9)
C35 C39 1.395(8)
C35 H35 0.9500
C36 C37 1.375(10)
C36 H36 0.9500
C37 C38 1.423(10)
C37 H37 0.9500
C38 C39 1.427(9)
C38 H38 0.9500
C39 H39 0.9500
C40 C41 1.449(6)
C40 C44 1.456(6)
C41 C42 1.420(6)
C41 H41 0.9500
C42 C43 1.439(7)
C42 H42 0.9500
C43 C44 1.444(6)
C43 H43 0.9500
C44 C53 1.516(6)
C45 C48 1.546(6)
C45 C46 1.547(7)
C45 C47 1.558(6)
C46 H46A 0.9800
C46 H46B 0.9800
C46 H46C 0.9800
C47 H47A 0.9800
C47 H47B 0.9800
C47 H47C 0.9800
C48 H48A 0.9800
C48 H48B 0.9800
C48 H48C 0.9800
C49 C52 1.540(6)
C49 C51 1.543(6)
C49 C50 1.562(6)
C50 H50A 0.9800
C50 H50B 0.9800
C50 H50C 0.9800
C51 H51A 0.9800
C51 H51B 0.9800
C51 H51C 0.9800
C52 H52A 0.9800
C52 H52B 0.9800
C52 H52C 0.9800
C53 C54 1.539(6)
C53 H53 1.0000
C54 H54A 0.9800
C54 H54B 0.9800
C54 H54C 0.9800
C55 C56 1.405(6)
C55 C60 1.410(6)
C56 C57 1.395(6)
C56 H56 0.9500
C57 C58 1.394(7)
C57 H57 0.9500
C58 C59 1.381(7)
C58 C61 1.508(7)
C59 C60 1.393(6)
C59 H59 0.9500
C60 H60 0.9500
C62 C63 1.402(6)
C62 C67 1.417(6)
C63 C64 1.401(6)
C63 H63 0.9500
C64 C65 1.384(6)
C64 H64 0.9500
C65 C66 1.403(6)
C65 C68 1.511(6)
C66 C67 1.377(6)
C66 H66 0.9500
C67 H67 0.9500
C1S Cl5S 1.772(5)
C1S Cl6S 1.773(5)
C1S H1S1 0.9900
C1S H1S2 0.9900
C2S Cl8S 1.774(5)
C2S Cl7S 1.782(5)
C2S H2S1 0.9900
C2S H2S2 0.9900

loop_
_geom_torsion_atom_site_label_1
_geom_torsion_atom_site_label_2
_geom_torsion_atom_site_label_3
_geom_torsion_atom_site_label_4
_geom_torsion
C5 C1 C2 C3 0.2(4)
Fe1 C1 C2 C3 -59.2(3)
C5 C1 C2 Fe1 59.4(3)
C1 C2 C3 C4 0.2(5)
Fe1 C2 C3 C4 -59.3(3)
C1 C2 C3 Fe1 59.6(3)
C2 C3 C4 C5 -0.6(5)
Fe1 C3 C4 C5 -60.2(3)
C2 C3 C4 Fe1 59.6(3)
C2 C1 C5 C4 -0.6(4)
Fe1 C1 C5 C4 58.6(3)
C2 C1 C5 Fe1 -59.2(3)
C3 C4 C5 C1 0.7(4)
Fe1 C4 C5 C1 -59.2(3)
C3 C4 C5 Fe1 59.9(3)
C15 P1 C6 C7 -69.8(3)
C11 P1 C6 C7 46.6(3)
Pd1 P1 C6 C7 158.7(3)
C15 P1 C6 C10 132.9(3)
C11 P1 C6 C10 -110.7(3)
Pd1 P1 C6 C10 1.4(4)
C15 P1 C6 Fe1 30.6(4)
C11 P1 C6 Fe1 147.1(3)
Pd1 P1 C6 Fe1 -100.8(3)
C10 C6 C7 C8 2.6(4)
P1 C6 C7 C8 -158.4(3)
Fe1 C6 C7 C8 59.4(3)
C10 C6 C7 Fe1 -56.8(2)
P1 C6 C7 Fe1 142.2(3)
C6 C7 C8 C9 -1.6(4)
Fe1 C7 C8 C9 58.9(3)
C6 C7 C8 Fe1 -60.5(3)
C7 C8 C9 C10 0.0(4)
Fe1 C8 C9 C10 58.9(3)
C7 C8 C9 Fe1 -58.9(3)
C8 C9 C10 C6 1.7(4)
Fe1 C9 C10 C6 60.5(2)
C8 C9 C10 C19 -176.2(3)
Fe1 C9 C10 C19 -117.4(3)
C8 C9 C10 Fe1 -58.8(3)
C7 C6 C10 C9 -2.6(4)
P1 C6 C10 C9 158.1(3)
Fe1 C6 C10 C9 -59.4(2)
C7 C6 C10 C19 175.2(3)
P1 C6 C10 C19 -24.1(5)
Fe1 C6 C10 C19 118.4(4)
C7 C6 C10 Fe1 56.8(2)
P1 C6 C10 Fe1 -142.5(3)
C9 C10 C19 C20 6.8(5)
C6 C10 C19 C20 -170.6(4)
Fe1 C10 C19 C20 -79.3(4)
C9 C10 C19 P2 -124.3(3)
C6 C10 C19 P2 58.3(4)
Fe1 C10 C19 P2 149.6(2)
C28 P2 C19 C10 175.0(3)
C21 P2 C19 C10 63.6(3)
Pd1 P2 C19 C10 -65.7(3)
C28 P2 C19 C20 44.5(3)
C21 P2 C19 C20 -66.9(3)
Pd1 P2 C19 C20 163.8(2)
C28 P2 C21 C26 69.2(3)
C19 P2 C21 C26 178.8(3)
Pd1 P2 C21 C26 -53.4(3)
C28 P2 C21 C22 -115.1(3)
C19 P2 C21 C22 -5.5(4)
Pd1 P2 C21 C22 122.3(3)
C26 C21 C22 C23 1.2(6)
P2 C21 C22 C23 -174.4(3)
C21 C22 C23 C24 0.0(6)
C22 C23 C24 C25 -1.9(6)
C22 C23 C24 C27 179.9(4)
C23 C24 C25 C26 2.7(6)
C27 C24 C25 C26 -179.1(4)
C24 C25 C26 C21 -1.6(6)
C22 C21 C26 C25 -0.4(6)
P2 C21 C26 C25 175.4(3)
C23 C24 C27 F1 -16.7(8)
C25 C24 C27 F1 165.1(7)
C23 C24 C27 F2 -139.5(6)
C25 C24 C27 F2 42.3(7)
C23 C24 C27 F3 102.2(6)
C25 C24 C27 F3 -76.0(7)
C21 P2 C28 C29 7.9(4)
C19 P2 C28 C29 -107.2(4)
Pd1 P2 C28 C29 132.9(3)
C21 P2 C28 C33 -174.3(3)
C19 P2 C28 C33 70.6(3)
Pd1 P2 C28 C33 -49.2(3)
C33 C28 C29 C30 1.5(6)
P2 C28 C29 C30 179.3(3)
C28 C29 C30 C31 -1.2(7)
C29 C30 C31 C32 0.2(7)
C29 C30 C31 C34 177.7(4)
C30 C31 C32 C33 0.5(6)
C34 C31 C32 C33 -177.1(4)
C31 C32 C33 C28 -0.2(6)
C29 C28 C33 C32 -0.8(6)
P2 C28 C33 C32 -178.7(3)
C30 C31 C34 F4 10.4(6)
C32 C31 C34 F4 -172.1(4)
C30 C31 C34 F6 131.7(4)
C32 C31 C34 F6 -50.8(5)
C30 C31 C34 F5 -109.6(5)
C32 C31 C34 F5 67.9(5)
C39 C35 C36 C37 -0.4(6)
Fe2 C35 C36 C37 59.4(4)
C39 C35 C36 Fe2 -59.8(4)
C35 C36 C37 C38 0.2(6)
Fe2 C36 C37 C38 60.3(4)
C35 C36 C37 Fe2 -60.0(4)
C36 C37 C38 C39 0.0(6)
Fe2 C37 C38 C39 61.1(3)
C36 C37 C38 Fe2 -61.1(4)
C36 C35 C39 C38 0.4(6)
Fe2 C35 C39 C38 -59.1(3)
C36 C35 C39 Fe2 59.6(4)
C37 C38 C39 C35 -0.3(6)
Fe2 C38 C39 C35 60.2(3)
C37 C38 C39 Fe2 -60.5(4)
C49 P3 C40 C41 68.7(4)
C45 P3 C40 C41 -47.8(4)
Pd2 P3 C40 C41 -158.4(3)
C49 P3 C40 C44 -132.7(4)
C45 P3 C40 C44 110.9(4)
Pd2 P3 C40 C44 0.3(4)
C49 P3 C40 Fe2 -32.0(4)
C45 P3 C40 Fe2 -148.5(4)
Pd2 P3 C40 Fe2 100.9(4)
C44 C40 C41 C42 -2.4(5)
P3 C40 C41 C42 159.6(3)
Fe2 C40 C41 C42 -59.3(3)
C44 C40 C41 Fe2 56.9(3)
P3 C40 C41 Fe2 -141.0(3)
C40 C41 C42 C43 1.6(5)
Fe2 C41 C42 C43 -58.4(3)
C40 C41 C42 Fe2 60.1(3)
C41 C42 C43 C44 -0.2(5)
Fe2 C42 C43 C44 -59.4(3)
C41 C42 C43 Fe2 59.3(3)
C42 C43 C44 C40 -1.4(5)
Fe2 C43 C44 C40 -61.2(3)
C42 C43 C44 C53 176.3(4)
Fe2 C43 C44 C53 116.5(4)
C42 C43 C44 Fe2 59.9(3)
C41 C40 C44 C43 2.3(5)
P3 C40 C44 C43 -159.5(3)
Fe2 C40 C44 C43 59.7(3)
C41 C40 C44 C53 -175.3(4)
P3 C40 C44 C53 22.9(6)
Fe2 C40 C44 C53 -117.9(4)
C41 C40 C44 Fe2 -57.4(3)
P3 C40 C44 Fe2 140.8(3)
C40 P3 C49 C52 83.3(3)
C45 P3 C49 C52 -164.7(3)
Pd2 P3 C49 C52 -47.7(3)
C40 P3 C49 C51 -34.8(4)
C45 P3 C49 C51 77.2(4)
Pd2 P3 C49 C51 -165.8(3)
C40 P3 C49 C50 -157.1(3)
C45 P3 C49 C50 -45.1(4)
Pd2 P3 C49 C50 71.9(3)
C43 C44 C53 C54 -9.7(5)
C40 C44 C53 C54 167.5(4)
Fe2 C44 C53 C54 76.1(4)
C43 C44 C53 P4 122.6(4)
C40 C44 C53 P4 -60.2(5)
Fe2 C44 C53 P4 -151.5(2)
C55 P4 C53 C44 -62.5(3)
C62 P4 C53 C44 -171.9(3)
Pd2 P4 C53 C44 69.3(3)
C55 P4 C53 C54 69.6(3)
C62 P4 C53 C54 -39.8(3)
Pd2 P4 C53 C54 -158.6(3)
C62 P4 C55 C56 104.4(4)
C53 P4 C55 C56 -3.6(4)
Pd2 P4 C55 C56 -130.8(4)
C62 P4 C55 C60 -73.9(4)
C53 P4 C55 C60 178.1(3)
Pd2 P4 C55 C60 50.9(4)
C60 C55 C56 C57 0.3(7)
P4 C55 C56 C57 -178.0(4)
C55 C56 C57 C58 0.6(8)
C56 C57 C58 C59 -1.0(8)
C56 C57 C58 C61 176.1(5)
C57 C58 C59 C60 0.3(8)
C61 C58 C59 C60 -176.7(5)
C58 C59 C60 C55 0.6(7)
C56 C55 C60 C59 -0.9(7)
P4 C55 C60 C59 177.4(3)
C59 C58 C61 F9 -29.6(10)
C57 C58 C61 F9 153.3(7)
C59 C58 C61 F7 -162.5(6)
C57 C58 C61 F7 20.3(9)
C59 C58 C61 F8 92.7(6)
C57 C58 C61 F8 -84.5(7)
C55 P4 C62 C63 -6.9(4)
C53 P4 C62 C63 107.0(4)
Pd2 P4 C62 C63 -135.6(3)
C55 P4 C62 C67 176.5(3)
C53 P4 C62 C67 -69.6(4)
Pd2 P4 C62 C67 47.7(4)
C67 C62 C63 C64 0.0(6)
P4 C62 C63 C64 -176.6(3)
C62 C63 C64 C65 -0.6(7)
C63 C64 C65 C66 0.6(7)
C63 C64 C65 C68 -177.1(5)
C64 C65 C66 C67 0.1(7)
C68 C65 C66 C67 177.7(5)
C65 C66 C67 C62 -0.7(7)
C63 C62 C67 C66 0.6(6)
P4 C62 C67 C66 177.4(4)
C64 C65 C68 F10 -47.2(7)
C66 C65 C68 F10 135.0(5)
C64 C65 C68 F12 -174.4(5)
C66 C65 C68 F12 7.8(8)
C64 C65 C68 F11 68.3(6)
C66 C65 C68 F11 -109.4(5)

loop_
_platon_squeeze_void_nr
_platon_squeeze_void_average_x
_platon_squeeze_void_average_y
_platon_squeeze_void_average_z
_platon_squeeze_void_volume
_platon_squeeze_void_count_electrons
_platon_squeeze_void_content
1 0.000 0.000 0.500 432 101 ' '
2 1.000 0.500 1.000 432 101 ' '
